data_1554696
loop_
_publ_author_name
'Chu, Ming-Ming'
'Qi, Suo-Suo'
'Ju, Wan-Zhen'
'Wang, Yi-Feng'
'Chen, Xue-Yang'
'Xu, Dan-Qian'
'Xu, Zhen-Yuan'

_publ_section_title
;
 Asymmetric organocatalytic conjugated addition of pyrazolin-5-ones to
 ortho-quinomethanes: construction of vicinal tertiary and all-carbon
 quaternary stereocenters
;
_journal_issue 8
_journal_name_full 'Organic Chemistry Frontiers'
_journal_page_first 1140
_journal_paper_doi 10.1039/C9QO00011A
_journal_volume 6
_journal_year 2019
_chemical_absolute_configuration ad
_chemical_formula_moiety C31H27ClN2O3,H2O
_chemical_formula_sum 'C31 H29 Cl N2 O4'
_chemical_formula_weight 529.01
_chemical_name_common
(R)-4-benzyl-4-((S)-(4-chlorophenyl)(2-hydroxy-3-methoxyphenyl)methyl)-5-methyl-2-phenyl-2,4-dihydro-3H-pyrazol-3-one
_chemical_name_systematic
(R)-4-benzyl-4-((S)-(4-chlorophenyl)(2-hydroxy-3-methoxyphenyl)methyl)-5-methyl-2-phenyl-2,4-dihydro-3H-pyrazol-3-one
_chemical_properties_physical Heat-sensitive
_space_group_crystal_system orthorhombic
_space_group_IT_number 19
_space_group_name_Hall 'P 2ac 2ab'
_space_group_name_H-M_alt 'P 21 21 21'
_atom_sites_solution_hydrogens mixed
_audit_creation_method SHELXL-2013
_audit_update_record
;
2018-10-25 deposited with the CCDC.	2019-02-27 downloaded from the CCDC.
;
_cell_angle_alpha 90
_cell_angle_beta 90
_cell_angle_gamma 90
_cell_formula_units_Z 4
_cell_length_a 9.0064(3)
_cell_length_b 9.7885(3)
_cell_length_c 30.9078(11)
_cell_measurement_reflns_used 5662
_cell_measurement_temperature 296(2)
_cell_measurement_theta_max 50.074
_cell_measurement_theta_min 5.235
_cell_volume 2724.81(16)
_computing_cell_refinement 'Bruker SAINT'
_computing_data_collection 'Bruker APEX2'
_computing_data_reduction 'Bruker SAINT'
_computing_molecular_graphics 'Bruker SHELXTL'
_computing_publication_material 'Bruker SHELXTL'
_computing_structure_refinement 'SHELXL-2013 (Sheldrick, 2013)'
_computing_structure_solution 'SHELXS-97 (Sheldrick 2008)'
_diffrn_ambient_temperature 296(2)
_diffrn_measured_fraction_theta_full 0.990
_diffrn_measured_fraction_theta_max 0.991
_diffrn_measurement_device_type 'Bruker APEX-II CCD'
_diffrn_measurement_method '\f and \w scans'
_diffrn_radiation_type MoK\a
_diffrn_radiation_wavelength 0.71073
_diffrn_reflns_av_R_equivalents 0.0320
_diffrn_reflns_av_unetI/netI 0.0428
_diffrn_reflns_Laue_measured_fraction_full 0.990
_diffrn_reflns_Laue_measured_fraction_max 0.991
_diffrn_reflns_limit_h_max 10
_diffrn_reflns_limit_h_min -11
_diffrn_reflns_limit_k_max 10
_diffrn_reflns_limit_k_min -12
_diffrn_reflns_limit_l_max 38
_diffrn_reflns_limit_l_min -34
_diffrn_reflns_number 13582
_diffrn_reflns_point_group_measured_fraction_full 0.990
_diffrn_reflns_point_group_measured_fraction_max 0.990
_diffrn_reflns_theta_full 25.242
_diffrn_reflns_theta_max 25.996
_diffrn_reflns_theta_min 2.182
_exptl_absorpt_coefficient_mu 0.179
_exptl_absorpt_correction_T_max 0.7456
_exptl_absorpt_correction_T_min 0.6367
_exptl_absorpt_correction_type multi-scan
_exptl_absorpt_process_details sadabs
_exptl_crystal_colour colorless
_exptl_crystal_density_diffrn 1.290
_exptl_crystal_description prismatic
_exptl_crystal_F_000 1112
_exptl_crystal_recrystallization_method 'Re-crystallisation from solvent: n-hexane and ethyl acetate'
_exptl_crystal_size_max 0.200
_exptl_crystal_size_mid 0.170
_exptl_crystal_size_min 0.140
_refine_diff_density_max 0.202
_refine_diff_density_min -0.242
_refine_diff_density_rms 0.030
_refine_ls_abs_structure_details
; 
 Flack x determined using 1487 quotients [(I+)-(I-)]/[(I+)+(I-)] 
 (Parsons and Flack (2004), Acta Cryst. A60, s61). 
;
_refine_ls_abs_structure_Flack 0.02(3)
_refine_ls_extinction_coef 0.030(5)
_refine_ls_extinction_expression Fc^*^=kFc[1+0.001xFc^2^\l^3^/sin(2\q)]^-1/4^
_refine_ls_extinction_method SHELXL
_refine_ls_goodness_of_fit_ref 1.083
_refine_ls_hydrogen_treatment constr
_refine_ls_matrix_type full
_refine_ls_number_parameters 347
_refine_ls_number_reflns 5302
_refine_ls_number_restraints 0
_refine_ls_restrained_S_all 1.083
_refine_ls_R_factor_all 0.0615
_refine_ls_R_factor_gt 0.0448
_refine_ls_shift/su_max 0.006
_refine_ls_shift/su_mean 0.001
_refine_ls_structure_factor_coef Fsqd
_refine_ls_weighting_details 'w=1/[\s^2^(Fo^2^)+(0.0536P)^2^+0.2398P] where P=(Fo^2^+2Fc^2^)/3'
_refine_ls_weighting_scheme calc
_refine_ls_wR_factor_gt 0.1069
_refine_ls_wR_factor_ref 0.1185
_reflns_Friedel_coverage 0.748
_reflns_Friedel_fraction_full 0.990
_reflns_Friedel_fraction_max 0.990
_reflns_number_gt 4227
_reflns_number_total 5302
_reflns_threshold_expression 'I > 2\s(I)'
_cod_data_source_file c9qo00011a2.cif
_cod_data_source_block mo_dd18229_0m
_cod_original_cell_volume 2724.80(16)
_cod_database_code 1554696
_shelx_space_group_comment
; 
The symmetry employed for this shelxl refinement is uniquely defined 
by the following loop, which should always be used as a source of 
symmetry information in preference to the above space-group names. 
They are only intended as comments. 
;
_shelx_estimated_absorpt_t_min 0.965
_shelx_estimated_absorpt_t_max 0.975
_shelxl_version_number 2013-4

loop_
_space_group_symop_operation_xyz
'x, y, z'
'-x+1/2, -y, z+1/2'
'-x, y+1/2, -z+1/2'
'x+1/2, -y+1/2, -z'

loop_
_atom_site_label
_atom_site_type_symbol
_atom_site_fract_x
_atom_site_fract_y
_atom_site_fract_z
_atom_site_U_iso_or_equiv
_atom_site_adp_type
_atom_site_occupancy
_atom_site_site_symmetry_order
_atom_site_calc_flag
_atom_site_refinement_flags_posn
_atom_site_refinement_flags_adp
Cl1 Cl -0.33557(11) 0.77869(13) 0.45671(4) 0.0909(4) Uani 1 1 d . .
O1 O 0.3418(3) 0.3073(2) 0.31386(7) 0.0624(6) Uani 1 1 d . .
O2 O 0.0714(3) 0.6944(3) 0.29102(9) 0.0784(8) Uani 1 1 d . .
H2 H 0.0352 0.7616 0.2792 0.118 Uiso 1 1 calc R U
O3 O 0.2165(3) 0.9096(3) 0.25731(9) 0.0859(9) Uani 1 1 d . .
N1 N 0.4893(3) 0.3262(3) 0.37493(9) 0.0505(6) Uani 1 1 d . .
N2 N 0.4777(3) 0.3844(3) 0.41652(9) 0.0531(7) Uani 1 1 d . .
C1 C 0.3628(3) 0.3452(3) 0.35097(11) 0.0485(7) Uani 1 1 d . .
C2 C 0.2525(3) 0.4145(3) 0.38084(10) 0.0455(7) Uani 1 1 d . .
C3 C 0.3500(4) 0.4408(3) 0.41966(10) 0.0510(7) Uani 1 1 d . .
C4 C 0.3092(5) 0.5126(4) 0.46057(12) 0.0754(11) Uani 1 1 d . .
H4A H 0.3737 0.4831 0.4835 0.113 Uiso 1 1 calc R U
H4B H 0.2082 0.4914 0.4680 0.113 Uiso 1 1 calc R U
H4C H 0.3193 0.6094 0.4566 0.113 Uiso 1 1 calc R U
C5 C 0.1361(4) 0.3027(3) 0.39359(12) 0.0572(8) Uani 1 1 d . .
H5A H 0.0580 0.3457 0.4104 0.069 Uiso 1 1 calc R U
H5B H 0.0914 0.2672 0.3673 0.069 Uiso 1 1 calc R U
C6 C 0.1977(3) 0.1846(3) 0.41925(12) 0.0552(8) Uani 1 1 d . .
C7 C 0.1756(5) 0.1778(4) 0.46384(13) 0.0711(10) Uani 1 1 d . .
H7 H 0.1172 0.2435 0.4774 0.085 Uiso 1 1 calc R U
C8 C 0.2387(5) 0.0758(4) 0.48814(14) 0.0831(13) Uani 1 1 d . .
H8 H 0.2221 0.0724 0.5178 0.100 Uiso 1 1 calc R U
C9 C 0.3263(5) -0.0214(4) 0.46868(15) 0.0774(12) Uani 1 1 d . .
H9 H 0.3718 -0.0888 0.4852 0.093 Uiso 1 1 calc R U
C10 C 0.3464(4) -0.0185(3) 0.42477(14) 0.0689(10) Uani 1 1 d . .
H10 H 0.4039 -0.0852 0.4115 0.083 Uiso 1 1 calc R U
C11 C 0.2815(4) 0.0832(3) 0.40009(12) 0.0581(9) Uani 1 1 d . .
H11 H 0.2945 0.0833 0.3702 0.070 Uiso 1 1 calc R U
C12 C 0.6123(3) 0.2391(3) 0.36592(12) 0.0562(9) Uani 1 1 d . .
C13 C 0.6919(4) 0.1854(4) 0.39989(14) 0.0727(11) Uani 1 1 d . .
H13 H 0.6676 0.2080 0.4282 0.087 Uiso 1 1 calc R U
C14 C 0.8088(5) 0.0973(5) 0.3914(2) 0.0936(15) Uani 1 1 d . .
H14 H 0.8626 0.0600 0.4142 0.112 Uiso 1 1 calc R U
C15 C 0.8453(5) 0.0649(5) 0.3498(2) 0.1028(17) Uani 1 1 d . .
H15 H 0.9233 0.0050 0.3444 0.123 Uiso 1 1 calc R U
C16 C 0.7674(5) 0.1204(6) 0.31613(19) 0.1009(16) Uani 1 1 d . .
H16 H 0.7934 0.0990 0.2878 0.121 Uiso 1 1 calc R U
C17 C 0.6502(4) 0.2081(4) 0.32395(14) 0.0784(11) Uani 1 1 d . .
H17 H 0.5973 0.2458 0.3010 0.094 Uiso 1 1 calc R U
C18 C 0.1726(3) 0.5336(3) 0.35656(10) 0.0450(7) Uani 1 1 d . .
H18 H 0.1242 0.4899 0.3318 0.054 Uiso 1 1 calc R U
C19 C 0.2729(3) 0.6425(3) 0.33684(10) 0.0470(7) Uani 1 1 d . .
C20 C 0.4170(4) 0.6694(3) 0.34979(12) 0.0574(8) Uani 1 1 d . .
H20 H 0.4601 0.6160 0.3713 0.069 Uiso 1 1 calc R U
C21 C 0.4981(4) 0.7741(4) 0.33141(12) 0.0669(10) Uani 1 1 d . .
H21 H 0.5959 0.7883 0.3400 0.080 Uiso 1 1 calc R U
C22 C 0.4358(4) 0.8573(4) 0.30059(12) 0.0648(10) Uani 1 1 d . .
H22 H 0.4900 0.9291 0.2888 0.078 Uiso 1 1 calc R U
C23 C 0.2927(4) 0.8335(4) 0.28741(11) 0.0599(9) Uani 1 1 d . .
C24 C 0.2121(4) 0.7245(4) 0.30482(10) 0.0554(8) Uani 1 1 d . .
C25 C 0.2878(6) 1.0268(4) 0.23948(15) 0.0979(16) Uani 1 1 d . .
H25A H 0.2188 1.0760 0.2217 0.147 Uiso 1 1 calc R U
H25B H 0.3710 0.9984 0.2223 0.147 Uiso 1 1 calc R U
H25C H 0.3217 1.0848 0.2625 0.147 Uiso 1 1 calc R U
C26 C 0.0461(3) 0.5976(3) 0.38231(10) 0.0456(7) Uani 1 1 d . .
C27 C 0.0680(3) 0.7113(3) 0.40822(11) 0.0541(8) Uani 1 1 d . .
H27 H 0.1621 0.7501 0.4100 0.065 Uiso 1 1 calc R U
C28 C -0.0477(4) 0.7677(3) 0.43138(11) 0.0586(9) Uani 1 1 d . .
H28 H -0.0321 0.8432 0.4491 0.070 Uiso 1 1 calc R U
C29 C -0.1875(4) 0.7100(4) 0.42780(11) 0.0596(9) Uani 1 1 d . .
C30 C -0.2119(4) 0.5985(4) 0.40232(12) 0.0606(9) Uani 1 1 d . .
H30 H -0.3060 0.5598 0.4006 0.073 Uiso 1 1 calc R U
C31 C -0.0963(3) 0.5441(3) 0.37927(11) 0.0550(8) Uani 1 1 d . .
H31 H -0.1135 0.4697 0.3612 0.066 Uiso 1 1 calc R U
O4 O 0.8960(4) 0.8635(4) 0.24531(12) 0.1280(15) Uani 1 1 d . .
H4D H 0.8062 0.8580 0.2290 0.192 Uiso 1 1 d R U
H4E H 0.9122 0.9596 0.2341 0.192 Uiso 1 1 d R U

loop_
_atom_site_aniso_label
_atom_site_aniso_U_11
_atom_site_aniso_U_22
_atom_site_aniso_U_33
_atom_site_aniso_U_23
_atom_site_aniso_U_13
_atom_site_aniso_U_12
Cl1 0.0649(6) 0.1111(9) 0.0967(8) -0.0077(7) 0.0091(5) 0.0273(6)
O1 0.0669(14) 0.0680(15) 0.0523(14) -0.0084(11) -0.0098(11) 0.0094(13)
O2 0.0654(15) 0.0880(19) 0.0819(18) 0.0310(16) -0.0209(13) -0.0048(15)
O3 0.100(2) 0.0765(18) 0.0809(18) 0.0347(15) -0.0114(16) -0.0063(17)
N1 0.0444(13) 0.0508(14) 0.0562(15) 0.0060(12) -0.0045(12) 0.0025(12)
N2 0.0561(16) 0.0502(15) 0.0528(15) 0.0033(12) -0.0120(13) -0.0006(13)
C1 0.0475(16) 0.0431(16) 0.0549(19) 0.0046(14) -0.0041(15) -0.0023(14)
C2 0.0425(15) 0.0431(16) 0.0508(17) 0.0019(13) -0.0052(13) 0.0000(13)
C3 0.0556(19) 0.0472(16) 0.0501(18) 0.0044(14) -0.0070(15) 0.0021(16)
C4 0.091(3) 0.079(3) 0.057(2) -0.0076(19) -0.014(2) 0.017(2)
C5 0.0500(17) 0.0516(19) 0.070(2) 0.0103(17) -0.0022(16) -0.0008(15)
C6 0.0497(17) 0.0478(17) 0.068(2) 0.0069(16) 0.0032(16) 0.0001(15)
C7 0.083(2) 0.059(2) 0.071(2) 0.0113(19) 0.021(2) 0.016(2)
C8 0.107(3) 0.072(3) 0.070(3) 0.022(2) 0.016(2) 0.015(3)
C9 0.080(3) 0.061(2) 0.092(3) 0.029(2) 0.010(2) 0.013(2)
C10 0.065(2) 0.0456(18) 0.096(3) 0.0089(19) 0.011(2) 0.0044(18)
C11 0.065(2) 0.0441(17) 0.066(2) 0.0007(16) 0.0024(17) -0.0066(16)
C12 0.0421(16) 0.0460(17) 0.081(2) 0.0083(17) 0.0016(16) -0.0035(14)
C13 0.058(2) 0.068(2) 0.092(3) 0.013(2) -0.013(2) 0.0082(19)
C14 0.062(3) 0.077(3) 0.141(5) 0.019(3) -0.016(3) 0.015(2)
C15 0.062(3) 0.074(3) 0.172(5) 0.004(4) 0.018(3) 0.019(2)
C16 0.084(3) 0.100(4) 0.119(4) 0.001(3) 0.031(3) 0.027(3)
C17 0.071(2) 0.078(3) 0.086(3) 0.007(2) 0.015(2) 0.017(2)
C18 0.0433(15) 0.0455(15) 0.0461(16) 0.0020(13) -0.0060(14) -0.0006(14)
C19 0.0444(16) 0.0482(17) 0.0483(17) 0.0024(14) -0.0020(13) 0.0030(14)
C20 0.0528(18) 0.0549(18) 0.065(2) 0.0105(17) -0.0062(16) -0.0011(16)
C21 0.0530(19) 0.065(2) 0.083(3) 0.008(2) -0.0020(18) -0.0091(18)
C22 0.074(2) 0.0543(19) 0.066(2) 0.0097(18) 0.011(2) -0.0113(19)
C23 0.074(2) 0.0554(19) 0.0501(19) 0.0109(16) 0.0019(17) 0.0015(19)
C24 0.0548(18) 0.0595(19) 0.0518(18) 0.0063(16) -0.0035(15) 0.0001(17)
C25 0.138(4) 0.066(3) 0.089(3) 0.031(2) -0.015(3) -0.011(3)
C26 0.0407(15) 0.0428(16) 0.0534(18) 0.0073(14) -0.0084(14) 0.0027(13)
C27 0.0428(16) 0.0497(17) 0.070(2) 0.0010(17) -0.0058(15) -0.0012(15)
C28 0.061(2) 0.0518(18) 0.063(2) -0.0022(17) -0.0012(16) 0.0084(17)
C29 0.0469(18) 0.068(2) 0.064(2) 0.0120(18) 0.0000(15) 0.0179(17)
C30 0.0407(17) 0.063(2) 0.078(2) 0.0083(19) -0.0099(17) 0.0024(16)
C31 0.0453(17) 0.0531(18) 0.067(2) 0.0037(17) -0.0111(16) -0.0003(15)
O4 0.139(3) 0.105(3) 0.140(3) 0.029(2) -0.075(3) 0.003(2)

loop_
_atom_type_symbol
_atom_type_description
_atom_type_scat_dispersion_real
_atom_type_scat_dispersion_imag
_atom_type_scat_source
C C 0.0033 0.0016 'International Tables Vol C Tables 4.2.6.8 and 6.1.1.4'
H H 0.0000 0.0000 'International Tables Vol C Tables 4.2.6.8 and 6.1.1.4'
Cl Cl 0.1484 0.1585 'International Tables Vol C Tables 4.2.6.8 and 6.1.1.4'
N N 0.0061 0.0033 'International Tables Vol C Tables 4.2.6.8 and 6.1.1.4'
O O 0.0106 0.0060 'International Tables Vol C Tables 4.2.6.8 and 6.1.1.4'

loop_
_geom_angle_atom_site_label_1
_geom_angle_atom_site_label_2
_geom_angle_atom_site_label_3
_geom_angle
C24 O2 H2 109.5
C23 O3 C25 118.2(3)
C1 N1 N2 112.1(2)
C1 N1 C12 128.4(3)
N2 N1 C12 118.5(2)
C3 N2 N1 108.1(3)
O1 C1 N1 126.5(3)
O1 C1 C2 127.3(3)
N1 C1 C2 106.0(3)
C3 C2 C1 100.3(2)
C3 C2 C18 121.5(3)
C1 C2 C18 110.1(2)
C3 C2 C5 108.0(3)
C1 C2 C5 106.2(2)
C18 C2 C5 109.5(2)
N2 C3 C4 119.3(3)
N2 C3 C2 112.9(3)
C4 C3 C2 127.6(3)
C3 C4 H4A 109.5
C3 C4 H4B 109.5
H4A C4 H4B 109.5
C3 C4 H4C 109.5
H4A C4 H4C 109.5
H4B C4 H4C 109.5
C6 C5 C2 115.0(2)
C6 C5 H5A 108.5
C2 C5 H5A 108.5
C6 C5 H5B 108.5
C2 C5 H5B 108.5
H5A C5 H5B 107.5
C11 C6 C7 117.9(3)
C11 C6 C5 121.8(3)
C7 C6 C5 120.3(3)
C8 C7 C6 121.1(4)
C8 C7 H7 119.4
C6 C7 H7 119.4
C9 C8 C7 120.1(4)
C9 C8 H8 119.9
C7 C8 H8 119.9
C10 C9 C8 119.7(4)
C10 C9 H9 120.2
C8 C9 H9 120.2
C9 C10 C11 120.4(4)
C9 C10 H10 119.8
C11 C10 H10 119.8
C6 C11 C10 120.8(3)
C6 C11 H11 119.6
C10 C11 H11 119.6
C17 C12 C13 120.4(3)
C17 C12 N1 120.6(3)
C13 C12 N1 119.0(3)
C12 C13 C14 119.3(4)
C12 C13 H13 120.4
C14 C13 H13 120.4
C15 C14 C13 120.5(4)
C15 C14 H14 119.8
C13 C14 H14 119.8
C14 C15 C16 120.0(4)
C14 C15 H15 120.0
C16 C15 H15 120.0
C15 C16 C17 120.4(5)
C15 C16 H16 119.8
C17 C16 H16 119.8
C12 C17 C16 119.4(4)
C12 C17 H17 120.3
C16 C17 H17 120.3
C26 C18 C19 111.3(2)
C26 C18 C2 113.6(2)
C19 C18 C2 116.2(2)
C26 C18 H18 104.8
C19 C18 H18 104.8
C2 C18 H18 104.8
C20 C19 C24 117.8(3)
C20 C19 C18 125.0(3)
C24 C19 C18 117.1(3)
C21 C20 C19 121.2(3)
C21 C20 H20 119.4
C19 C20 H20 119.4
C20 C21 C22 120.6(3)
C20 C21 H21 119.7
C22 C21 H21 119.7
C23 C22 C21 119.3(3)
C23 C22 H22 120.4
C21 C22 H22 120.4
C22 C23 O3 125.3(3)
C22 C23 C24 120.2(3)
O3 C23 C24 114.5(3)
O2 C24 C19 117.6(3)
O2 C24 C23 121.7(3)
C19 C24 C23 120.7(3)
O3 C25 H25A 109.5
O3 C25 H25B 109.5
H25A C25 H25B 109.5
O3 C25 H25C 109.5
H25A C25 H25C 109.5
H25B C25 H25C 109.5
C27 C26 C31 118.3(3)
C27 C26 C18 121.7(3)
C31 C26 C18 120.0(3)
C28 C27 C26 120.9(3)
C28 C27 H27 119.5
C26 C27 H27 119.5
C27 C28 C29 118.8(3)
C27 C28 H28 120.6
C29 C28 H28 120.6
C30 C29 C28 121.3(3)
C30 C29 Cl1 118.8(3)
C28 C29 Cl1 119.9(3)
C29 C30 C31 119.3(3)
C29 C30 H30 120.4
C31 C30 H30 120.4
C30 C31 C26 121.3(3)
C30 C31 H31 119.3
C26 C31 H31 119.3
H4D O4 H4E 89.7

loop_
_geom_bond_atom_site_label_1
_geom_bond_atom_site_label_2
_geom_bond_distance
Cl1 C29 1.741(3)
O1 C1 1.220(4)
O2 C24 1.369(4)
O2 H2 0.8200
O3 C23 1.376(4)
O3 C25 1.425(5)
N1 C1 1.371(4)
N1 N2 1.410(4)
N1 C12 1.426(4)
N2 C3 1.279(4)
C1 C2 1.516(4)
C2 C3 1.509(4)
C2 C18 1.562(4)
C2 C5 1.565(4)
C3 C4 1.493(5)
C4 H4A 0.9600
C4 H4B 0.9600
C4 H4C 0.9600
C5 C6 1.507(4)
C5 H5A 0.9700
C5 H5B 0.9700
C6 C11 1.381(5)
C6 C7 1.394(5)
C7 C8 1.373(5)
C7 H7 0.9300
C8 C9 1.374(6)
C8 H8 0.9300
C9 C10 1.369(6)
C9 H9 0.9300
C10 C11 1.384(5)
C10 H10 0.9300
C11 H11 0.9300
C12 C17 1.375(5)
C12 C13 1.376(5)
C13 C14 1.386(6)
C13 H13 0.9300
C14 C15 1.363(7)
C14 H14 0.9300
C15 C16 1.369(7)
C15 H15 0.9300
C16 C17 1.382(6)
C16 H16 0.9300
C17 H17 0.9300
C18 C26 1.524(4)
C18 C19 1.525(4)
C18 H18 0.9800
C19 C20 1.384(4)
C19 C24 1.387(4)
C20 C21 1.380(5)
C20 H20 0.9300
C21 C22 1.374(5)
C21 H21 0.9300
C22 C23 1.371(5)
C22 H22 0.9300
C23 C24 1.399(5)
C25 H25A 0.9600
C25 H25B 0.9600
C25 H25C 0.9600
C26 C27 1.385(4)
C26 C31 1.389(4)
C27 C28 1.380(4)
C27 H27 0.9300
C28 C29 1.384(5)
C28 H28 0.9300
C29 C30 1.364(5)
C30 C31 1.369(5)
C30 H30 0.9300
C31 H31 0.9300
O4 H4D 0.9552
O4 H4E 1.0125

loop_
_geom_torsion_atom_site_label_1
_geom_torsion_atom_site_label_2
_geom_torsion_atom_site_label_3
_geom_torsion_atom_site_label_4
_geom_torsion
C1 N1 N2 C3 -0.8(3)
C12 N1 N2 C3 -170.4(3)
N2 N1 C1 O1 179.2(3)
C12 N1 C1 O1 -12.6(5)
N2 N1 C1 C2 -4.2(3)
C12 N1 C1 C2 164.1(3)
O1 C1 C2 C3 -176.7(3)
N1 C1 C2 C3 6.7(3)
O1 C1 C2 C18 -47.5(4)
N1 C1 C2 C18 135.9(2)
O1 C1 C2 C5 71.0(4)
N1 C1 C2 C5 -105.6(3)
N1 N2 C3 C4 -179.1(3)
N1 N2 C3 C2 5.7(3)
C1 C2 C3 N2 -7.8(3)
C18 C2 C3 N2 -129.2(3)
C5 C2 C3 N2 103.1(3)
C1 C2 C3 C4 177.4(3)
C18 C2 C3 C4 56.0(5)
C5 C2 C3 C4 -71.6(4)
C3 C2 C5 C6 -42.9(4)
C1 C2 C5 C6 64.0(4)
C18 C2 C5 C6 -177.2(3)
C2 C5 C6 C11 -75.4(4)
C2 C5 C6 C7 102.2(4)
C11 C6 C7 C8 1.8(6)
C5 C6 C7 C8 -175.8(4)
C6 C7 C8 C9 0.5(7)
C7 C8 C9 C10 -2.1(7)
C8 C9 C10 C11 1.3(7)
C7 C6 C11 C10 -2.6(5)
C5 C6 C11 C10 175.0(3)
C9 C10 C11 C6 1.1(6)
C1 N1 C12 C17 29.0(5)
N2 N1 C12 C17 -163.4(3)
C1 N1 C12 C13 -150.3(3)
N2 N1 C12 C13 17.3(4)
C17 C12 C13 C14 -1.4(5)
N1 C12 C13 C14 178.0(3)
C12 C13 C14 C15 0.5(7)
C13 C14 C15 C16 0.6(8)
C14 C15 C16 C17 -0.8(8)
C13 C12 C17 C16 1.1(6)
N1 C12 C17 C16 -178.2(4)
C15 C16 C17 C12 0.0(7)
C3 C2 C18 C26 -70.6(3)
C1 C2 C18 C26 172.8(2)
C5 C2 C18 C26 56.4(3)
C3 C2 C18 C19 60.5(4)
C1 C2 C18 C19 -56.1(3)
C5 C2 C18 C19 -172.5(3)
C26 C18 C19 C20 110.2(3)
C2 C18 C19 C20 -22.0(4)
C26 C18 C19 C24 -66.8(4)
C2 C18 C19 C24 161.0(3)
C24 C19 C20 C21 -0.2(5)
C18 C19 C20 C21 -177.2(3)
C19 C20 C21 C22 2.1(6)
C20 C21 C22 C23 -1.6(6)
C21 C22 C23 O3 179.2(4)
C21 C22 C23 C24 -0.8(5)
C25 O3 C23 C22 -3.0(6)
C25 O3 C23 C24 177.0(4)
C20 C19 C24 O2 177.7(3)
C18 C19 C24 O2 -5.1(5)
C20 C19 C24 C23 -2.2(5)
C18 C19 C24 C23 175.1(3)
C22 C23 C24 O2 -177.2(3)
O3 C23 C24 O2 2.8(5)
C22 C23 C24 C19 2.7(5)
O3 C23 C24 C19 -177.3(3)
C19 C18 C26 C27 -40.1(4)
C2 C18 C26 C27 93.3(3)
C19 C18 C26 C31 138.3(3)
C2 C18 C26 C31 -88.3(3)
C31 C26 C27 C28 1.8(5)
C18 C26 C27 C28 -179.8(3)
C26 C27 C28 C29 -1.0(5)
C27 C28 C29 C30 0.7(5)
C27 C28 C29 Cl1 179.9(3)
C28 C29 C30 C31 -1.1(5)
Cl1 C29 C30 C31 179.7(3)
C29 C30 C31 C26 1.9(5)
C27 C26 C31 C30 -2.2(5)
C18 C26 C31 C30 179.3(3)
